data_2012065
loop_
_publ_author_name
'Ishida, Hiroyuki'
'Rahman, Bilkish'
'Kashino, Setsuo'

_publ_section_title
;
 2:1 Complexes of 2-chloro-4-nitrobenzoic acid and
 2-chloro-5-nitrobenzoic acid with pyrazine
;
_journal_issue 7
_journal_name_full 'Acta Crystallographica Section C'
_journal_page_first 876
_journal_page_last 879
_journal_paper_doi 10.1107/S0108270101007016
_journal_volume 57
_journal_year 2001
_chemical_formula_moiety 'C4 H4 N2, 2C7 H4 Cl N O4'
_chemical_formula_sum 'C18 H12 Cl2 N4 O8'
_chemical_formula_weight 483.22
_space_group_IT_number 14
_symmetry_cell_setting monoclinic
_symmetry_space_group_name_Hall '-P 2yn'
_symmetry_space_group_name_H-M 'P 1 21/n 1'
_cell_angle_alpha 90
_cell_angle_beta 91.118(14)
_cell_angle_gamma 90
_cell_formula_units_Z 2
_cell_length_a 3.8280(5)
_cell_length_b 12.7738(16)
_cell_length_c 21.203(3)
_cell_measurement_reflns_used 25
_cell_measurement_temperature 296
_cell_measurement_theta_max 12.4
_cell_measurement_theta_min 11.1
_cell_volume 1036.6(2)
_computing_cell_refinement 'MSC/AFC Diffractometer Control Software'
_computing_data_collection
;MSC/AFC Diffractometer Control Software (Molecular Structure Corporation,
 1990)
;
_computing_data_reduction 'TEXSAN for Windows (Molecular Structure Corporation, 1997-1999)'
_computing_publication_material 'TEXSAN for Windows'
_computing_structure_refinement 'TEXSAN for Windows'
_computing_structure_solution 'SIR92 (Altomare et al., 1993)'
_diffrn_ambient_temperature 296
_diffrn_measurement_device 'Rigaku AFC5R'
_diffrn_measurement_method \w-2\q
_diffrn_radiation_monochromator graphite
_diffrn_radiation_source 'Rigaku rotating anode'
_diffrn_radiation_type 'Mo K\a'
_diffrn_radiation_wavelength .71073
_diffrn_reflns_av_R_equivalents .031
_diffrn_reflns_av_sigmaI/netI .075
_diffrn_reflns_limit_h_max 4
_diffrn_reflns_limit_h_min -1
_diffrn_reflns_limit_k_max 16
_diffrn_reflns_limit_k_min 0
_diffrn_reflns_limit_l_max 27
_diffrn_reflns_limit_l_min -27
_diffrn_reflns_number 3559
_diffrn_reflns_reduction_process 'Lp corrections applied'
_diffrn_reflns_theta_max 27.49
_diffrn_reflns_theta_min 1.60
_diffrn_standards_decay_% 1.57
_diffrn_standards_interval_count 97
_diffrn_standards_number 3
_exptl_absorpt_coefficient_mu .368
_exptl_absorpt_correction_T_max .895
_exptl_absorpt_correction_T_min .862
_exptl_absorpt_correction_type '\y scans'
_exptl_absorpt_process_details '(North et al., 1968)'
_exptl_crystal_colour colorless
_exptl_crystal_density_diffrn 1.548
_exptl_crystal_density_meas ?
_exptl_crystal_description prismatic
_exptl_crystal_F_000 492
_exptl_crystal_size_max .40
_exptl_crystal_size_mid .30
_exptl_crystal_size_min .30
_refine_diff_density_max .39
_refine_diff_density_min -.49
_refine_ls_extinction_method none
_refine_ls_goodness_of_fit_all 1.38
_refine_ls_goodness_of_fit_ref 1.38
_refine_ls_hydrogen_treatment refall
_refine_ls_matrix_type full
_refine_ls_number_constraints 0
_refine_ls_number_parameters 169
_refine_ls_number_reflns 2360
_refine_ls_number_restraints 0
_refine_ls_R_factor_all .077
_refine_ls_R_factor_gt .057
_refine_ls_shift/su_max .01
_refine_ls_shift/su_mean .0002
_refine_ls_structure_factor_coef Fsqd
_refine_ls_weighting_details 'w = 1/[\s^2^(Fo) + 0.00003|Fo|^2^]'
_refine_ls_weighting_scheme sigma
_refine_ls_wR_factor_all .074
_refine_ls_wR_factor_ref .063
_reflns_number_gt 1275
_reflns_number_total 2477
_reflns_threshold_expression I>2.0\s(I)
_cod_data_source_file bk1601.cif
_cod_data_source_block I
_cod_depositor_comments
;
The following automatic conversions were performed:

'_exptl_crystal_density_meas' value 'not measured' was changed to '?'
- the value is perceived as not measured.

Automatic conversion script
Id: cif_fix_values 3008 2015-01-20 13:52:24Z robertas 
;
_cod_original_sg_symbol_H-M 'P 21/n'
_cod_original_formula_sum 'C18 H12 Cl2 N4 O8 '
_cod_database_code 2012065
_cod_database_fobs_code 2012065

loop_
_symmetry_equiv_pos_as_xyz
'  +x,  +y,  +z'
1/2-x,1/2+y,1/2-z
'  -x,  -y,  -z'
1/2+x,1/2-y,1/2+z

loop_
_atom_site_label
_atom_site_fract_x
_atom_site_fract_y
_atom_site_fract_z
_atom_site_U_iso_or_equiv
_atom_site_adp_type
_atom_site_calc_flag
_atom_site_calc_attached_atom
_atom_site_refinement_flags
_atom_site_occupancy
Cl .38589(16) .65568(5) .18102(3) .0650(2) Uani d ? . 1.000
O1 .2745(5) .41390(14) .32294(8) .0704(6) Uani d ? . 1.000
O2 .4581(5) .57765(14) .31430(8) .0900(7) Uani d ? . 1.000
O3 .7819(6) .40493(17) .00424(9) .1141(9) Uani d ? . 1.000
O4 1.0445(5) .27749(14) .04790(8) .0950(8) Uani d ? . 1.000
N1 .8701(6) .35573(17) .05023(9) .0637(8) Uani d ? . 1.000
N2 .0822(5) .46729(16) .43978(9) .0572(7) Uani d ? . 1.000
C1 .5269(5) .45966(17) .22771(10) .0444(7) Uani d ? . 1.000
C2 .5288(5) .52768(15) .17643(10) .0450(7) Uani d ? . 1.000
C3 .6393(6) .49367(18) .11818(11) .0499(8) Uani d ? . 1.000
C4 .7520(5) .39189(17) .11241(10) .0475(7) Uani d ? . 1.000
C5 .7579(6) .32239(18) .16191(11) .0519(8) Uani d ? . 1.000
C6 .6388(6) .35739(18) .21922(11) .0505(8) Uani d ? . 1.000
C7 .4168(6) .49255(19) .29238(11) .0549(8) Uani d ? . 1.000
C8 .0792(8) .5669(2) .45539(13) .0721(10) Uani d ? . 1.000
C9 .0007(8) .5995(2) .51499(13) .0738(10) Uani d ? . 1.000
H1 .216(7) .434(2) .3588(13) .135(11) Uiso d ? . 1.000
H2 .629(5) .5377(13) .0853(8) .044(6) Uiso d ? . 1.000
H3 .833(5) .2524(16) .1561(9) .069(7) Uiso d ? . 1.000
H4 .633(4) .3070(14) .2545(8) .048(6) Uiso d ? . 1.000
H5 .134(6) .6151(18) .4241(10) .093(9) Uiso d ? . 1.000
H6 -.019(6) .6703(18) .5264(11) .094(9) Uiso d ? . 1.000

loop_
_atom_site_aniso_label
_atom_site_aniso_U_11
_atom_site_aniso_U_22
_atom_site_aniso_U_33
_atom_site_aniso_U_12
_atom_site_aniso_U_13
_atom_site_aniso_U_23
Cl .0778(5) .0432(3) .0743(4) .0124(4) .0084(3) -.0066(3)
O1 .0996(14) .0639(11) .0485(11) -.0191(10) .0234(10) -.0047(10)
O2 .1423(18) .0617(12) .0675(13) -.0312(12) .0375(12) -.0219(10)
O3 .171(2) .1232(17) .0492(12) .0631(15) .0201(13) .0047(12)
O4 .1302(18) .0785(14) .0772(14) .0403(13) .0230(12) -.0206(11)
N1 .0760(16) .0631(15) .0523(14) .0077(13) .0100(12) -.0124(12)
N2 .0648(14) .0614(14) .0460(12) -.0082(11) .0142(10) .0028(11)
C1 .0454(15) .0454(13) .0426(14) -.0058(11) .0073(11) -.0026(11)
C2 .0450(14) .0378(12) .0522(15) -.0003(10) .0064(11) -.0075(11)
C3 .0569(16) .0459(14) .0469(16) .0050(12) .0047(12) .0073(12)
C4 .0505(15) .0505(14) .0417(13) .0034(12) .0078(11) -.0070(12)
C5 .0613(17) .0402(14) .0544(16) .0047(12) .0024(13) -.0031(12)
C6 .0597(16) .0456(15) .0462(15) -.0035(12) .0041(12) .0041(12)
C7 .0598(17) .0575(16) .0478(16) -.0075(14) .0098(13) -.0046(13)
C8 .107(2) .0611(19) .0490(18) -.0130(16) .0204(16) .0107(14)
C9 .109(2) .0562(18) .0573(19) -.0067(18) .0215(17) .0013(16)

loop_
_atom_type_symbol
_atom_type_scat_dispersion_real
_atom_type_scat_dispersion_imag
_atom_type_scat_source
C .002 .002
;International Tables for Crystallography
(1992, Vol. C)
;
H .000 .000
;International Tables for Crystallography
(1992, Vol. C)
;
N .004 .003
;International Tables for Crystallography
(1992, Vol. C)
;
O .008 .006
;International Tables for Crystallography
(1992, Vol. C)
;
Cl .132 .159
;International Tables for Crystallography
(1992, Vol. C)
;

loop_
_geom_angle_atom_site_label_1
_geom_angle_atom_site_label_2
_geom_angle_atom_site_label_3
_geom_angle_site_symmetry_2
_geom_angle_site_symmetry_3
_geom_angle
_geom_angle_publ_flag
C7 O1 H1 . . 109(2) no
O3 N1 O4 . . 123.2(3) ?
O3 N1 C4 . . 118.3(3) ?
O4 N1 C4 . . 118.5(3) ?
C8 N2 C9 . 3_566 115.9(3) ?
C2 C1 C6 . . 118.7(2) ?
C2 C1 C7 . . 123.0(2) ?
C6 C1 C7 . . 118.3(2) ?
Cl C2 C1 . . 122.71(19) ?
Cl C2 C3 . . 116.8(2) ?
C1 C2 C3 . . 120.5(2) ?
C2 C3 C4 . . 118.6(3) ?
C2 C3 H2 . . 119.2(14) no
C4 C3 H2 . . 122.2(14) no
N1 C4 C3 . . 118.5(2) ?
N1 C4 C5 . . 118.6(2) ?
C3 C4 C5 . . 122.9(3) ?
C4 C5 C6 . . 117.5(3) ?
C4 C5 H3 . . 120.7(15) no
C6 C5 H3 . . 121.7(15) no
C1 C6 C5 . . 121.8(3) ?
C1 C6 H4 . . 120.3(12) no
C5 C6 H4 . . 117.9(12) no
O1 C7 O2 . . 123.8(3) ?
O1 C7 C1 . . 111.2(2) ?
O2 C7 C1 . . 125.0(3) ?
N2 C8 C9 . . 122.0(3) ?
N2 C8 H5 . . 117.2(17) no
C9 C8 H5 . . 120.8(17) no
N2 C9 C8 3_566 3_566 122.1(3) ?
N2 C9 H6 3_566 3_566 114.4(18) no
C8 C9 H6 . . 123.3(18) no

loop_
_geom_bond_atom_site_label_1
_geom_bond_atom_site_label_2
_geom_bond_site_symmetry_1
_geom_bond_site_symmetry_2
_geom_bond_distance
_geom_bond_publ_flag
Cl C2 . . 1.727(2) yes
O1 C7 . . 1.319(3) yes
O1 H1 . . .84(3) no
O2 C7 . . 1.191(3) yes
O3 N1 . . 1.203(3) yes
O4 N1 . . 1.204(3) yes
N1 C4 . . 1.476(3) yes
N2 C8 . . 1.315(3) yes
N2 C9 . 3_566 1.327(3) yes
C1 C2 . . 1.392(3) yes
C1 C6 . . 1.388(3) yes
C1 C7 . . 1.502(3) yes
C2 C3 . . 1.383(3) yes
C3 C4 . . 1.376(3) yes
C3 H2 . . .896(19) no
C4 C5 . . 1.375(3) yes
C5 C6 . . 1.380(3) yes
C5 H3 . . .95(2) no
C6 H4 . . .99(2) no
C8 C9 . . 1.370(4) yes
C8 H5 . . .93(3) no
C9 H6 . . .94(3) no

loop_
_geom_contact_atom_site_label_1
_geom_contact_atom_site_label_2
_geom_contact_distance
_geom_contact_site_symmetry_2
_geom_contact_publ_flag
O1 N2 2.686(3) . no
O1 C6 3.327(3) 1_455 no
O2 C5 3.345(3) 2_655 no
O2 C8 3.352(4) . no
O3 O3 2.955(6) 3_765 no
O3 O3 3.252(5) 3_665 no
O3 C3 3.294(4) 3_665 no
O4 C8 3.053(4) 2_645 no
O4 C9 3.173(4) 2_645 no
O4 N1 3.314(4) 1_655 no

loop_
_geom_hbond_atom_site_label_D
_geom_hbond_atom_site_label_H
_geom_hbond_atom_site_label_A
_geom_hbond_site_symmetry_A
_geom_hbond_distance_DH
_geom_hbond_distance_HA
_geom_hbond_distance_DA
_geom_hbond_angle_DHA
_geom_hbond_publ_flag
O1 H1 N2 . .84(3) 1.85(3) 2.686(3) 175(3) yes
C3 H2 O3 3_665 .896(19) 2.55(2) 3.294(4) 140.9(18) yes
C5 H3 O2 2_645 .95(2) 2.45(2) 3.345(3) 158(2) yes
C8 H5 O4 2_655 .93(3) 2.48(3) 3.053(4) 120(2) yes

loop_
_geom_torsion_atom_site_label_1
_geom_torsion_atom_site_label_2
_geom_torsion_atom_site_label_3
_geom_torsion_atom_site_label_4
_geom_torsion
_geom_torsion_publ_flag
Cl C2 C1 C6 178.5(2) no
Cl C2 C1 C7 -3.0(4) no
Cl C2 C3 C4 -179.4(2) no
O1 C7 C1 C2 149.1(3) no
O1 C7 C1 C6 -32.4(4) no
O2 C7 C1 C2 -32.5(4) no
O2 C7 C1 C6 146.1(3) no
O3 N1 C4 C3 -19.0(4) no
O3 N1 C4 C5 160.7(3) no
O4 N1 C4 C3 162.3(3) no
O4 N1 C4 C5 -18.0(4) no
N1 C4 C3 C2 -180.0(2) no
N1 C4 C5 C6 -178.6(2) no
C1 C2 C3 C4 -1.0(4) no
C1 C6 C5 C4 -2.0(4) no
C2 C1 C6 C5 1.4(4) no
C2 C3 C4 C5 .3(4) no
C3 C2 C1 C6 .2(4) no
C3 C2 C1 C7 178.7(3) no
C3 C4 C5 C6 1.2(4) no
C5 C6 C1 C7 -177.2(3) no
